data_4109984
loop_
_publ_author_name
'Richard D. Adams'
'Burjor Captain'
'Michael B. Hall'
'Eszter Trufan'
'Xinzheng Yang'

_publ_section_title
;
 Synthesis, Characterization, and Electronic Structures of a Series of
 Two-Dimensional Trimetallic Cluster Complexes,
 Ru3(CO)9(\m-SnPh2)3[Pt(PBut3)]x, x = 0-3
;
_journal_name_full 'Journal of the American Chemical Society'
_journal_page_first 12328
_journal_page_last 12340
_journal_paper_doi 10.1021/ja074527o
_journal_volume 129
_journal_year 2007
_chemical_formula_sum 'C45 H30 O9 Ru3 Sn3'
_chemical_formula_weight 1373.97
_chemical_name_systematic
; 
 ? 
;
_space_group_IT_number 14
_symmetry_cell_setting monoclinic
_symmetry_space_group_name_Hall '-P 2yn'
_symmetry_space_group_name_H-M 'P 1 21/n 1'
_atom_sites_solution_hydrogens geom
_atom_sites_solution_primary direct
_atom_sites_solution_secondary difmap
_audit_creation_method SHELXL-97
_cell_angle_alpha 90.00
_cell_angle_beta 117.6340(10)
_cell_angle_gamma 90.00
_cell_formula_units_Z 8
_cell_length_a 24.8837(11)
_cell_length_b 16.4642(7)
_cell_length_c 25.8863(11)
_cell_measurement_reflns_used 5265
_cell_measurement_temperature 294(2)
_cell_measurement_theta_max 20.43
_cell_measurement_theta_min 2.22
_cell_volume 9395.6(7)
_computing_cell_refinement 'SAINT+  V6.45 (Bruker, 2003)'
_computing_data_collection 'SMART V5.632 (Bruker, 2005)'
_computing_data_reduction 'SAINT+  V6.45'
_computing_molecular_graphics 'SHELXTL V6.1 (Sheldrick, 2000)'
_computing_publication_material 'SHELXTL V6.1'
_computing_structure_refinement 'SHELXL-97 (Sheldrick, 1997)'
_computing_structure_solution 'SHELXS-97 (Sheldrick, 1990)'
_diffrn_ambient_temperature 294(2)
_diffrn_measured_fraction_theta_full 1.000
_diffrn_measured_fraction_theta_max 1.000
_diffrn_measurement_device_type 'Bruker SMART APEX CCD diffractometer'
_diffrn_measurement_method 'omega scans'
_diffrn_radiation_monochromator graphite
_diffrn_radiation_source 'fine-focus sealed tube'
_diffrn_radiation_type MoK\a
_diffrn_radiation_wavelength 0.71073
_diffrn_reflns_av_R_equivalents 0.0769
_diffrn_reflns_av_sigmaI/netI 0.0647
_diffrn_reflns_limit_h_max 29
_diffrn_reflns_limit_h_min -29
_diffrn_reflns_limit_k_max 19
_diffrn_reflns_limit_k_min -19
_diffrn_reflns_limit_l_max 30
_diffrn_reflns_limit_l_min -30
_diffrn_reflns_number 75759
_diffrn_reflns_theta_full 25.03
_diffrn_reflns_theta_max 25.03
_diffrn_reflns_theta_min 0.94
_diffrn_standards_decay_% <1
_exptl_absorpt_coefficient_mu 2.561
_exptl_absorpt_correction_T_max 1.000
_exptl_absorpt_correction_T_min 0.575
_exptl_absorpt_correction_type multi-scan
_exptl_absorpt_process_details '(SADABS, Bruker, 1997)'
_exptl_crystal_colour red
_exptl_crystal_density_diffrn 1.943
_exptl_crystal_description block
_exptl_crystal_F_000 5232
_exptl_crystal_size_max 0.20
_exptl_crystal_size_mid 0.10
_exptl_crystal_size_min 0.06
_refine_diff_density_max 0.966
_refine_diff_density_min -0.682
_refine_diff_density_rms 0.113
_refine_ls_extinction_method none
_refine_ls_goodness_of_fit_ref 1.000
_refine_ls_hydrogen_treatment constr
_refine_ls_matrix_type full
_refine_ls_number_parameters 1081
_refine_ls_number_reflns 16609
_refine_ls_number_restraints 0
_refine_ls_restrained_S_all 1.000
_refine_ls_R_factor_all 0.1081
_refine_ls_R_factor_gt 0.0485
_refine_ls_shift/su_max 0.003
_refine_ls_shift/su_mean 0.000
_refine_ls_structure_factor_coef Fsqd
_refine_ls_weighting_details
; calc 
 [0.00000+1.00000exp(0.10(sin\q/\l)^2^)]/ 
   [\s^2^(Fo^2^)+0.0000+0.0000*P+(0.0402P)^2^+0.0000sin\q/\l] 
 where P = 0.33333Fo^2^ + 0.66667Fc^2^ 
;
_refine_ls_weighting_scheme calc
_refine_ls_wR_factor_gt 0.0878
_refine_ls_wR_factor_ref 0.1124
_reflns_number_gt 9257
_reflns_number_total 16609
_reflns_threshold_expression >2sigma(I)
_cod_data_source_file ja074527osi20070620_051811.cif
_cod_data_source_block p21n
_cod_database_code 4109984

loop_
_symmetry_equiv_pos_as_xyz
'x, y, z'
'-x+1/2, y+1/2, -z+1/2'
'-x, -y, -z'
'x-1/2, -y-1/2, z-1/2'

loop_
_atom_site_label
_atom_site_type_symbol
_atom_site_fract_x
_atom_site_fract_y
_atom_site_fract_z
_atom_site_U_iso_or_equiv
_atom_site_adp_type
_atom_site_occupancy
_atom_site_symmetry_multiplicity
_atom_site_calc_flag
_atom_site_refinement_flags
Ru1 Ru 0.15858(3) 0.75115(4) 0.32149(3) 0.05393(19) Uani 1 1 d .
Ru2 Ru 0.12511(3) 0.82578(4) 0.20613(3) 0.0599(2) Uani 1 1 d .
Ru3 Ru 0.06694(3) 0.67009(4) 0.21472(3) 0.05493(19) Uani 1 1 d .
Sn1 Sn 0.04368(3) 0.74268(4) 0.11581(3) 0.06461(19) Uani 1 1 d .
Sn2 Sn 0.10131(3) 0.61552(4) 0.32179(3) 0.06186(18) Uani 1 1 d .
Sn3 Sn 0.20831(3) 0.88648(4) 0.30663(3) 0.06572(19) Uani 1 1 d .
O11 O 0.2646(3) 0.6606(4) 0.3165(3) 0.089(2) Uani 1 1 d .
O12 O 0.0561(3) 0.8427(4) 0.3310(3) 0.084(2) Uani 1 1 d .
O13 O 0.2336(4) 0.7629(6) 0.4516(3) 0.148(4) Uani 1 1 d .
O21 O 0.2206(3) 0.7291(4) 0.1892(3) 0.097(2) Uani 1 1 d .
O22 O 0.0269(3) 0.9300(4) 0.2152(3) 0.088(2) Uani 1 1 d .
O23 O 0.1375(5) 0.9569(6) 0.1310(5) 0.170(5) Uani 1 1 d .
O31 O 0.1686(3) 0.5699(4) 0.2090(3) 0.093(2) Uani 1 1 d .
O32 O -0.0367(3) 0.7683(4) 0.2165(3) 0.085(2) Uani 1 1 d .
O33 O -0.0168(4) 0.5286(5) 0.1596(4) 0.122(3) Uani 1 1 d .
C11 C 0.2246(4) 0.6937(6) 0.3162(4) 0.063(3) Uani 1 1 d .
C12 C 0.0934(4) 0.8096(6) 0.3258(4) 0.061(2) Uani 1 1 d .
C13 C 0.2062(5) 0.7573(7) 0.4028(5) 0.093(4) Uani 1 1 d .
C21 C 0.1852(5) 0.7635(6) 0.1973(4) 0.070(3) Uani 1 1 d .
C22 C 0.0627(5) 0.8906(6) 0.2127(4) 0.065(3) Uani 1 1 d .
C23 C 0.1322(6) 0.9074(7) 0.1593(5) 0.102(4) Uani 1 1 d .
C31 C 0.1324(4) 0.6079(6) 0.2115(4) 0.064(2) Uani 1 1 d .
C32 C 0.0031(4) 0.7331(5) 0.2164(4) 0.059(2) Uani 1 1 d .
C33 C 0.0142(5) 0.5829(7) 0.1795(5) 0.085(3) Uani 1 1 d .
C34 C 0.0699(4) 0.6853(7) 0.0568(4) 0.069(3) Uani 1 1 d .
C35 C 0.0712(5) 0.6035(7) 0.0517(4) 0.095(4) Uani 1 1 d .
H35 H 0.0650 0.5703 0.0775 0.114 Uiso 1 1 calc R
C36 C 0.0820(6) 0.5678(8) 0.0075(5) 0.114(4) Uani 1 1 d .
H36 H 0.0815 0.5117 0.0028 0.137 Uiso 1 1 calc R
C37 C 0.0929(6) 0.6191(10) -0.0278(5) 0.115(5) Uani 1 1 d .
H37 H 0.1018 0.5968 -0.0560 0.138 Uiso 1 1 calc R
C38 C 0.0916(7) 0.6986(10) -0.0239(7) 0.148(7) Uani 1 1 d .
H38 H 0.0984 0.7316 -0.0495 0.178 Uiso 1 1 calc R
C39 C 0.0800(5) 0.7321(8) 0.0183(5) 0.109(4) Uani 1 1 d .
H39 H 0.0789 0.7883 0.0209 0.131 Uiso 1 1 calc R
C40 C -0.0429(4) 0.7926(6) 0.0566(4) 0.072(3) Uani 1 1 d .
C41 C -0.0683(5) 0.7757(8) -0.0001(5) 0.111(4) Uani 1 1 d .
H41 H -0.0486 0.7394 -0.0131 0.133 Uiso 1 1 calc R
C42 C -0.1218(6) 0.8090(10) -0.0400(5) 0.139(6) Uani 1 1 d .
H42 H -0.1359 0.7994 -0.0796 0.167 Uiso 1 1 calc R
C43 C -0.1526(6) 0.8540(8) -0.0222(6) 0.120(5) Uani 1 1 d .
H43 H -0.1888 0.8776 -0.0492 0.144 Uiso 1 1 calc R
C44 C -0.1324(6) 0.8671(8) 0.0360(7) 0.139(6) Uani 1 1 d .
H44 H -0.1560 0.8953 0.0493 0.167 Uiso 1 1 calc R
C45 C -0.0760(6) 0.8375(7) 0.0745(5) 0.131(5) Uani 1 1 d .
H45 H -0.0605 0.8491 0.1140 0.157 Uiso 1 1 calc R
C46 C 0.1524(4) 0.5053(6) 0.3555(4) 0.063(2) Uani 1 1 d .
C47 C 0.2122(6) 0.5006(7) 0.3766(7) 0.166(7) Uani 1 1 d .
H47 H 0.2332 0.5467 0.3753 0.199 Uiso 1 1 calc R
C48 C 0.2453(6) 0.4289(9) 0.4008(8) 0.168(8) Uani 1 1 d .
H48 H 0.2873 0.4295 0.4168 0.201 Uiso 1 1 calc R
C49 C 0.2185(6) 0.3639(8) 0.4011(6) 0.109(4) Uani 1 1 d .
H49 H 0.2403 0.3166 0.4172 0.131 Uiso 1 1 calc R
C50 C 0.1592(8) 0.3650(8) 0.3782(7) 0.170(7) Uani 1 1 d .
H50 H 0.1389 0.3171 0.3772 0.204 Uiso 1 1 calc R
C51 C 0.1255(6) 0.4359(8) 0.3552(6) 0.151(6) Uani 1 1 d .
H51 H 0.0835 0.4341 0.3395 0.181 Uiso 1 1 calc R
C52 C 0.0361(5) 0.6166(5) 0.3548(5) 0.067(3) Uani 1 1 d .
C53 C 0.0541(6) 0.6074(8) 0.4117(5) 0.115(4) Uani 1 1 d .
H53 H 0.0952 0.6013 0.4372 0.138 Uiso 1 1 calc R
C54 C 0.0119(8) 0.6067(10) 0.4338(7) 0.142(6) Uani 1 1 d .
H54 H 0.0250 0.5983 0.4733 0.170 Uiso 1 1 calc R
C55 C -0.0476(8) 0.6183(9) 0.3973(8) 0.124(5) Uani 1 1 d .
H55 H -0.0755 0.6209 0.4118 0.149 Uiso 1 1 calc R
C56 C -0.0660(6) 0.6260(8) 0.3403(7) 0.131(5) Uani 1 1 d .
H56 H -0.1071 0.6317 0.3148 0.157 Uiso 1 1 calc R
C57 C -0.0238(6) 0.6257(7) 0.3186(5) 0.102(4) Uani 1 1 d .
H57 H -0.0372 0.6317 0.2788 0.122 Uiso 1 1 calc R
C58 C 0.3011(5) 0.8816(6) 0.3259(5) 0.071(3) Uani 1 1 d .
C59 C 0.3169(6) 0.8705(8) 0.2830(6) 0.122(5) Uani 1 1 d .
H59 H 0.2868 0.8669 0.2445 0.147 Uiso 1 1 calc R
C60 C 0.3792(8) 0.8644(9) 0.2960(9) 0.148(6) Uani 1 1 d .
H60 H 0.3893 0.8558 0.2661 0.177 Uiso 1 1 calc R
C61 C 0.4239(7) 0.8711(9) 0.3522(9) 0.142(7) Uani 1 1 d .
H61 H 0.4646 0.8673 0.3611 0.170 Uiso 1 1 calc R
C62 C 0.4078(6) 0.8831(10) 0.3931(7) 0.136(6) Uani 1 1 d .
H62 H 0.4377 0.8882 0.4316 0.164 Uiso 1 1 calc R
C63 C 0.3470(5) 0.8882(7) 0.3803(5) 0.099(4) Uani 1 1 d .
H63 H 0.3377 0.8966 0.4108 0.119 Uiso 1 1 calc R
C64 C 0.1991(5) 0.9933(6) 0.3480(5) 0.083(3) Uani 1 1 d .
C65 C 0.2435(7) 1.0465(8) 0.3707(7) 0.158(6) Uani 1 1 d .
H65 H 0.2777 1.0390 0.3654 0.190 Uiso 1 1 calc R
C66 C 0.2411(8) 1.1173(8) 0.4041(7) 0.159(6) Uani 1 1 d .
H66 H 0.2736 1.1526 0.4229 0.191 Uiso 1 1 calc R
C67 C 0.1869(7) 1.1274(10) 0.4056(7) 0.150(6) Uani 1 1 d .
H67 H 0.1801 1.1748 0.4212 0.180 Uiso 1 1 calc R
C68 C 0.1490(7) 1.0771(10) 0.3873(8) 0.194(10) Uani 1 1 d .
H68 H 0.1150 1.0820 0.3932 0.233 Uiso 1 1 calc R
C69 C 0.1544(7) 1.0094(9) 0.3566(8) 0.192(9) Uani 1 1 d .
H69 H 0.1220 0.9733 0.3413 0.230 Uiso 1 1 calc R
Ru4 Ru 0.90946(3) 0.17014(4) 0.27559(3) 0.0587(2) Uani 1 1 d .
Ru5 Ru 0.82920(3) 0.25124(4) 0.16411(3) 0.05160(18) Uani 1 1 d .
Ru6 Ru 0.85000(3) 0.33028(4) 0.27465(3) 0.05523(19) Uani 1 1 d .
Sn4 Sn 0.88493(3) 0.11157(4) 0.17171(3) 0.06661(19) Uani 1 1 d .
Sn5 Sn 0.92408(3) 0.25034(4) 0.37018(3) 0.06543(19) Uani 1 1 d .
Sn6 Sn 0.78021(3) 0.39101(4) 0.16964(3) 0.05955(18) Uani 1 1 d .
O70 O 1.0219(3) 0.2617(4) 0.2870(3) 0.096(2) Uani 1 1 d .
O71 O 0.9954(4) 0.0343(5) 0.3427(4) 0.144(4) Uani 1 1 d .
O72 O 0.8032(3) 0.0719(4) 0.2720(3) 0.085(2) Uani 1 1 d .
O73 O 0.9384(3) 0.3410(4) 0.1665(3) 0.084(2) Uani 1 1 d .
O74 O 0.7192(3) 0.1598(4) 0.1571(3) 0.082(2) Uani 1 1 d .
O75 O 0.7723(4) 0.2528(5) 0.0323(3) 0.118(3) Uani 1 1 d .
O76 O 0.9568(3) 0.4276(4) 0.2785(3) 0.083(2) Uani 1 1 d .
O77 O 0.7414(3) 0.2387(4) 0.2724(3) 0.080(2) Uani 1 1 d .
O78 O 0.8295(4) 0.4689(5) 0.3407(4) 0.133(3) Uani 1 1 d .
C70 C 0.9784(4) 0.2291(6) 0.2810(4) 0.066(3) Uani 1 1 d .
C71 C 0.9628(5) 0.0858(7) 0.3170(5) 0.098(4) Uani 1 1 d .
C72 C 0.8419(5) 0.1097(6) 0.2731(4) 0.069(3) Uani 1 1 d .
C73 C 0.8988(4) 0.3082(5) 0.1674(4) 0.061(2) Uani 1 1 d .
C74 C 0.7600(4) 0.1941(5) 0.1609(4) 0.059(2) Uani 1 1 d .
C75 C 0.7940(4) 0.2517(6) 0.0817(5) 0.074(3) Uani 1 1 d .
C76 C 0.9177(4) 0.3890(6) 0.2766(4) 0.059(2) Uani 1 1 d .
C77 C 0.7823(4) 0.2714(5) 0.2726(4) 0.058(2) Uani 1 1 d .
C78 C 0.8364(5) 0.4159(7) 0.3163(5) 0.085(3) Uani 1 1 d .
C79 C 0.8086(4) 0.4954(6) 0.1376(5) 0.070(3) Uani 1 1 d .
C80 C 0.8256(5) 0.5666(8) 0.1677(5) 0.105(4) Uani 1 1 d .
H80 H 0.8261 0.5718 0.2037 0.126 Uiso 1 1 calc R
C81 C 0.8431(6) 0.6344(7) 0.1427(8) 0.142(7) Uani 1 1 d .
H81 H 0.8559 0.6832 0.1629 0.170 Uiso 1 1 calc R
C82 C 0.8406(9) 0.6255(14) 0.0906(10) 0.172(11) Uani 1 1 d .
H82 H 0.8498 0.6697 0.0737 0.206 Uiso 1 1 calc R
C83 C 0.8255(8) 0.5566(9) 0.0623(9) 0.159(9) Uani 1 1 d .
H83 H 0.8265 0.5520 0.0270 0.191 Uiso 1 1 calc R
C84 C 0.8082(5) 0.4912(7) 0.0838(6) 0.102(4) Uani 1 1 d .
H84 H 0.7960 0.4435 0.0621 0.122 Uiso 1 1 calc R
C85 C 0.6843(4) 0.4036(6) 0.1323(5) 0.073(3) Uani 1 1 d .
C86 C 0.6541(5) 0.4515(8) 0.0842(6) 0.124(5) Uani 1 1 d .
H86 H 0.6765 0.4773 0.0686 0.149 Uiso 1 1 calc R
C87 C 0.5926(6) 0.4638(10) 0.0579(7) 0.158(7) Uani 1 1 d .
H87 H 0.5742 0.4980 0.0258 0.190 Uiso 1 1 calc R
C88 C 0.5588(6) 0.4252(10) 0.0795(8) 0.138(6) Uani 1 1 d .
H88 H 0.5169 0.4319 0.0617 0.165 Uiso 1 1 calc R
C89 C 0.5867(6) 0.3770(9) 0.1270(7) 0.143(6) Uani 1 1 d .
H89 H 0.5645 0.3507 0.1426 0.172 Uiso 1 1 calc R
C90 C 0.6496(5) 0.3676(8) 0.1520(6) 0.124(5) Uani 1 1 d .
H90 H 0.6684 0.3341 0.1845 0.148 Uiso 1 1 calc R
C91 C 0.9504(6) 0.1056(7) 0.1382(6) 0.092(4) Uani 1 1 d .
C92 C 1.0052(8) 0.1349(9) 0.1637(9) 0.181(8) Uani 1 1 d .
H92 H 1.0176 0.1602 0.1996 0.218 Uiso 1 1 calc R
C93 C 1.0490(13) 0.1314(13) 0.1409(14) 0.244(16) Uani 1 1 d .
H93 H 1.0875 0.1545 0.1580 0.293 Uiso 1 1 calc R
C94 C 1.0260(10) 0.0922(13) 0.0947(14) 0.199(14) Uani 1 1 d .
H94 H 1.0528 0.0874 0.0791 0.239 Uiso 1 1 calc R
C95 C 0.9737(11) 0.0552(11) 0.0614(8) 0.185(9) Uani 1 1 d .
H95 H 0.9638 0.0282 0.0267 0.222 Uiso 1 1 calc R
C96 C 0.9351(7) 0.0642(9) 0.0883(7) 0.139(5) Uani 1 1 d .
H96 H 0.8970 0.0400 0.0702 0.167 Uiso 1 1 calc R
C97 C 0.8278(6) 0.0091(7) 0.1367(5) 0.088(3) Uani 1 1 d .
C98 C 0.8384(8) -0.0601(10) 0.1643(7) 0.147(6) Uani 1 1 d .
H98 H 0.8721 -0.0652 0.2007 0.177 Uiso 1 1 calc R
C99 C 0.7991(14) -0.1278(18) 0.1396(13) 0.214(14) Uani 1 1 d .
H99 H 0.8082 -0.1765 0.1601 0.257 Uiso 1 1 calc R
C100 C 0.7518(12) -0.1237(17) 0.0902(14) 0.195(15) Uani 1 1 d .
H100 H 0.7268 -0.1686 0.0746 0.234 Uiso 1 1 calc R
C101 C 0.7392(7) -0.0532(12) 0.0614(9) 0.183(9) Uani 1 1 d .
H101 H 0.7041 -0.0488 0.0261 0.219 Uiso 1 1 calc R
C102 C 0.7773(6) 0.0136(7) 0.0830(7) 0.132(5) Uani 1 1 d .
H102 H 0.7687 0.0611 0.0612 0.158 Uiso 1 1 calc R
C103 C 1.0133(4) 0.2933(7) 0.4265(4) 0.074(3) Uani 1 1 d .
C104 C 1.0288(5) 0.3723(8) 0.4353(5) 0.108(4) Uani 1 1 d .
H104 H 0.9996 0.4117 0.4157 0.129 Uiso 1 1 calc R
C105 C 1.0889(7) 0.3963(10) 0.4740(6) 0.153(7) Uani 1 1 d .
H105 H 1.0996 0.4510 0.4781 0.183 Uiso 1 1 calc R
C106 C 1.1305(6) 0.3396(11) 0.5048(6) 0.137(6) Uani 1 1 d .
H106 H 1.1697 0.3554 0.5309 0.164 Uiso 1 1 calc R
C107 C 1.1164(5) 0.2627(10) 0.4984(6) 0.127(5) Uani 1 1 d .
H107 H 1.1451 0.2240 0.5205 0.152 Uiso 1 1 calc R
C108 C 1.0586(5) 0.2393(7) 0.4585(5) 0.095(3) Uani 1 1 d .
H108 H 1.0499 0.1841 0.4530 0.114 Uiso 1 1 calc R
C109 C 0.8956(4) 0.2054(6) 0.4310(4) 0.068(3) Uani 1 1 d .
C110 C 0.9341(5) 0.2096(7) 0.4894(5) 0.101(4) Uani 1 1 d .
H110 H 0.9721 0.2330 0.5020 0.122 Uiso 1 1 calc R
C111 C 0.9181(6) 0.1800(9) 0.5308(5) 0.118(5) Uani 1 1 d .
H111 H 0.9455 0.1823 0.5703 0.142 Uiso 1 1 calc R
C112 C 0.8620(6) 0.1477(7) 0.5128(5) 0.090(3) Uani 1 1 d .
H112 H 0.8512 0.1273 0.5402 0.108 Uiso 1 1 calc R
C113 C 0.8226(5) 0.1447(7) 0.4567(5) 0.095(4) Uani 1 1 d .
H113 H 0.7838 0.1241 0.4447 0.114 Uiso 1 1 calc R
C114 C 0.8396(5) 0.1729(6) 0.4155(4) 0.086(3) Uani 1 1 d .
H114 H 0.8119 0.1695 0.3762 0.104 Uiso 1 1 calc R

loop_
_atom_site_aniso_label
_atom_site_aniso_U_11
_atom_site_aniso_U_22
_atom_site_aniso_U_33
_atom_site_aniso_U_23
_atom_site_aniso_U_13
_atom_site_aniso_U_12
Ru1 0.0544(4) 0.0533(4) 0.0502(4) -0.0039(4) 0.0209(3) 0.0006(3)
Ru2 0.0674(5) 0.0537(5) 0.0569(5) -0.0008(4) 0.0273(4) 0.0015(4)
Ru3 0.0567(5) 0.0502(5) 0.0520(4) -0.0033(4) 0.0202(4) 0.0023(4)
Sn1 0.0716(4) 0.0687(5) 0.0472(4) -0.0013(3) 0.0222(3) 0.0129(3)
Sn2 0.0667(4) 0.0570(4) 0.0627(4) 0.0076(3) 0.0306(3) 0.0040(3)
Sn3 0.0607(4) 0.0561(4) 0.0773(5) -0.0125(4) 0.0294(4) -0.0074(3)
O11 0.066(5) 0.102(6) 0.093(5) -0.007(4) 0.031(4) 0.022(4)
O12 0.085(5) 0.096(5) 0.075(5) -0.001(4) 0.040(4) 0.021(4)
O13 0.124(7) 0.229(11) 0.064(5) -0.029(6) 0.021(5) 0.072(7)
O21 0.097(6) 0.092(6) 0.118(6) -0.011(4) 0.064(5) 0.005(4)
O22 0.091(6) 0.076(5) 0.099(5) 0.004(4) 0.046(5) 0.020(4)
O23 0.225(11) 0.133(8) 0.243(12) 0.100(8) 0.185(10) 0.067(8)
O31 0.094(6) 0.080(5) 0.112(6) -0.018(4) 0.053(5) 0.021(4)
O32 0.063(4) 0.088(5) 0.100(5) -0.012(4) 0.035(4) 0.008(4)
O33 0.089(6) 0.076(6) 0.184(9) -0.040(6) 0.049(6) -0.018(5)
C11 0.051(6) 0.073(7) 0.052(6) -0.009(5) 0.013(5) -0.004(5)
C12 0.063(6) 0.065(7) 0.052(6) -0.007(5) 0.024(5) 0.000(5)
C13 0.084(8) 0.119(10) 0.058(7) -0.019(7) 0.018(6) 0.031(7)
C21 0.075(7) 0.072(7) 0.065(6) 0.003(5) 0.034(6) 0.008(6)
C22 0.073(7) 0.049(6) 0.063(6) 0.001(5) 0.023(5) -0.004(5)
C23 0.122(10) 0.092(9) 0.119(10) 0.045(8) 0.078(9) 0.045(8)
C31 0.074(7) 0.061(7) 0.054(6) -0.001(5) 0.025(5) -0.006(5)
C32 0.052(6) 0.050(6) 0.066(6) -0.001(5) 0.021(5) 0.004(4)
C33 0.077(8) 0.064(7) 0.105(9) -0.006(6) 0.035(7) 0.010(6)
C34 0.073(7) 0.081(8) 0.053(6) -0.007(5) 0.029(5) 0.009(6)
C35 0.139(11) 0.087(9) 0.074(8) 0.001(7) 0.060(7) 0.015(7)
C36 0.139(12) 0.104(10) 0.094(9) -0.015(8) 0.049(9) 0.044(8)
C37 0.133(11) 0.163(14) 0.079(9) 0.033(10) 0.075(8) 0.051(11)
C38 0.228(18) 0.127(13) 0.163(15) 0.047(12) 0.153(14) 0.057(13)
C39 0.127(11) 0.115(10) 0.123(10) 0.020(8) 0.091(9) 0.031(8)
C40 0.076(7) 0.066(7) 0.063(7) -0.004(5) 0.022(6) 0.022(5)
C41 0.080(8) 0.156(12) 0.069(8) -0.023(8) 0.012(7) 0.033(8)
C42 0.083(10) 0.229(18) 0.076(9) -0.020(10) 0.011(8) 0.043(11)
C43 0.082(10) 0.134(12) 0.092(11) -0.003(9) -0.004(8) 0.022(8)
C44 0.120(12) 0.125(12) 0.133(13) -0.019(10) 0.025(10) 0.058(9)
C45 0.109(11) 0.114(11) 0.104(10) -0.014(8) -0.005(8) 0.052(9)
C46 0.051(6) 0.067(7) 0.060(6) 0.017(5) 0.017(5) 0.005(5)
C47 0.085(10) 0.079(9) 0.253(18) 0.064(11) 0.008(11) -0.009(7)
C48 0.089(10) 0.114(12) 0.29(2) 0.094(14) 0.078(12) 0.026(9)
C49 0.087(10) 0.103(11) 0.143(12) 0.057(9) 0.057(9) 0.041(8)
C50 0.158(16) 0.063(9) 0.234(19) 0.062(10) 0.045(14) 0.011(10)
C51 0.082(9) 0.084(10) 0.209(16) 0.040(10) 0.001(9) -0.007(8)
C52 0.076(7) 0.059(6) 0.076(7) 0.001(5) 0.043(6) -0.004(5)
C53 0.104(10) 0.156(13) 0.094(10) 0.021(9) 0.053(8) 0.010(9)
C54 0.146(14) 0.211(17) 0.114(12) -0.009(11) 0.098(12) -0.010(13)
C55 0.141(14) 0.145(13) 0.145(14) -0.035(12) 0.117(13) -0.025(11)
C56 0.099(11) 0.147(13) 0.173(16) -0.003(12) 0.086(12) -0.008(9)
C57 0.084(9) 0.126(11) 0.096(9) -0.004(8) 0.043(8) -0.009(8)
C58 0.067(7) 0.066(7) 0.096(8) -0.005(6) 0.050(7) -0.008(5)
C59 0.086(10) 0.143(12) 0.147(12) -0.035(10) 0.062(9) -0.048(8)
C60 0.150(15) 0.129(13) 0.24(2) -0.054(13) 0.150(15) -0.042(12)
C61 0.088(12) 0.117(12) 0.22(2) -0.017(14) 0.076(14) -0.020(9)
C62 0.071(10) 0.173(15) 0.152(15) 0.030(12) 0.041(10) 0.009(9)
C63 0.064(8) 0.129(10) 0.100(9) -0.016(8) 0.033(7) -0.009(7)
C64 0.054(7) 0.057(7) 0.145(10) -0.026(6) 0.052(7) -0.018(5)
C65 0.197(17) 0.084(10) 0.260(19) -0.052(11) 0.162(15) -0.041(10)
C66 0.189(17) 0.086(10) 0.224(18) -0.068(11) 0.113(15) -0.058(11)
C67 0.129(13) 0.138(14) 0.230(18) -0.092(12) 0.123(14) -0.023(11)
C68 0.144(15) 0.163(16) 0.31(2) -0.163(17) 0.138(16) -0.089(12)
C69 0.148(15) 0.117(13) 0.31(2) -0.134(14) 0.109(16) -0.059(11)
Ru4 0.0544(5) 0.0557(5) 0.0597(5) 0.0081(4) 0.0212(4) 0.0033(4)
Ru5 0.0540(4) 0.0474(4) 0.0517(4) 0.0024(4) 0.0231(4) 0.0032(3)
Ru6 0.0548(5) 0.0551(5) 0.0528(4) -0.0007(4) 0.0224(4) -0.0017(4)
Sn4 0.0782(5) 0.0501(4) 0.0815(5) 0.0010(4) 0.0455(4) 0.0080(3)
Sn5 0.0590(4) 0.0762(5) 0.0512(4) 0.0058(3) 0.0172(3) -0.0098(3)
Sn6 0.0563(4) 0.0519(4) 0.0634(4) 0.0048(3) 0.0218(3) 0.0084(3)
O70 0.059(5) 0.098(6) 0.126(6) 0.012(5) 0.038(5) -0.007(4)
O71 0.098(7) 0.110(7) 0.204(10) 0.079(7) 0.052(7) 0.035(5)
O72 0.081(5) 0.078(5) 0.087(5) 0.009(4) 0.033(4) -0.008(4)
O73 0.077(5) 0.098(6) 0.092(5) 0.002(4) 0.054(4) -0.015(4)
O74 0.066(5) 0.086(5) 0.084(5) -0.008(4) 0.027(4) -0.022(4)
O75 0.140(7) 0.139(7) 0.059(5) -0.001(5) 0.034(5) -0.024(6)
O76 0.076(5) 0.079(5) 0.103(5) -0.008(4) 0.048(4) -0.014(4)
O77 0.065(4) 0.098(5) 0.085(5) 0.001(4) 0.041(4) -0.012(4)
O78 0.183(9) 0.092(7) 0.173(9) -0.059(6) 0.123(8) -0.032(6)
C70 0.053(6) 0.074(7) 0.064(6) 0.016(5) 0.021(5) 0.012(5)
C71 0.075(8) 0.091(9) 0.117(10) 0.037(8) 0.037(7) 0.003(7)
C72 0.077(7) 0.055(6) 0.067(6) 0.006(5) 0.027(6) -0.001(5)
C73 0.074(7) 0.063(6) 0.051(6) 0.009(5) 0.034(5) 0.009(5)
C74 0.062(6) 0.056(6) 0.049(5) -0.001(4) 0.018(5) -0.009(5)
C75 0.070(7) 0.070(7) 0.084(8) 0.007(6) 0.037(6) -0.007(5)
C76 0.053(6) 0.067(6) 0.053(6) 0.002(5) 0.023(5) 0.003(5)
C77 0.062(6) 0.061(6) 0.053(6) -0.007(4) 0.030(5) 0.000(5)
C78 0.086(8) 0.084(8) 0.090(8) -0.020(7) 0.046(7) -0.028(6)
C79 0.064(6) 0.049(6) 0.085(8) 0.011(6) 0.026(6) 0.016(5)
C80 0.096(9) 0.089(9) 0.093(9) 0.003(8) 0.013(7) -0.002(7)
C81 0.079(9) 0.038(7) 0.24(2) 0.025(11) 0.011(12) -0.019(6)
C82 0.123(14) 0.17(2) 0.25(3) 0.13(2) 0.116(18) 0.063(15)
C83 0.189(18) 0.097(12) 0.27(2) 0.079(15) 0.169(18) 0.066(13)
C84 0.134(11) 0.076(8) 0.127(11) 0.032(8) 0.088(9) 0.031(7)
C85 0.059(6) 0.049(6) 0.099(8) -0.008(6) 0.027(6) 0.008(5)
C86 0.074(9) 0.121(11) 0.154(12) 0.048(10) 0.033(9) 0.025(8)
C87 0.059(10) 0.151(15) 0.183(16) 0.045(12) -0.012(10) 0.026(9)
C88 0.061(10) 0.118(13) 0.184(17) -0.015(11) 0.015(10) 0.015(9)
C89 0.078(10) 0.154(14) 0.200(17) 0.039(12) 0.067(11) 0.016(9)
C90 0.057(8) 0.153(12) 0.147(12) 0.059(10) 0.036(8) 0.028(8)
C91 0.123(11) 0.062(8) 0.115(10) 0.012(7) 0.076(9) 0.038(7)
C92 0.144(15) 0.119(13) 0.34(3) -0.060(14) 0.166(18) -0.015(11)
C93 0.26(3) 0.127(18) 0.48(5) -0.09(2) 0.28(4) -0.058(17)
C94 0.145(19) 0.118(19) 0.38(4) 0.07(2) 0.16(3) 0.011(15)
C95 0.30(3) 0.180(19) 0.186(18) 0.001(14) 0.20(2) 0.042(18)
C96 0.176(15) 0.133(13) 0.157(14) 0.029(11) 0.118(13) 0.043(11)
C97 0.123(11) 0.058(8) 0.097(9) -0.008(7) 0.062(8) 0.001(7)
C98 0.24(2) 0.080(11) 0.147(14) -0.021(11) 0.116(14) -0.031(12)
C99 0.33(4) 0.101(17) 0.32(4) -0.01(2) 0.24(3) -0.02(3)
C100 0.22(3) 0.094(16) 0.35(5) -0.07(3) 0.20(3) -0.06(2)
C101 0.114(13) 0.128(14) 0.28(2) -0.101(18) 0.068(14) -0.016(12)
C102 0.097(10) 0.070(9) 0.197(16) -0.047(10) 0.042(11) -0.002(8)
C103 0.063(7) 0.085(8) 0.059(6) 0.008(6) 0.017(5) -0.012(6)
C104 0.085(9) 0.114(11) 0.083(8) 0.012(8) 0.004(7) -0.017(8)
C105 0.127(13) 0.153(15) 0.112(12) 0.017(10) -0.001(10) -0.082(11)
C106 0.088(11) 0.184(17) 0.088(10) 0.029(11) -0.002(8) -0.045(11)
C107 0.056(8) 0.159(14) 0.122(11) 0.032(11) 0.005(8) -0.011(9)
C108 0.076(8) 0.101(9) 0.095(9) 0.014(7) 0.028(7) -0.007(7)
C109 0.067(7) 0.082(7) 0.044(6) 0.007(5) 0.017(5) -0.002(5)
C110 0.093(9) 0.145(11) 0.069(8) -0.016(7) 0.040(7) -0.033(8)
C111 0.101(10) 0.207(15) 0.057(7) -0.002(8) 0.045(7) -0.020(10)
C112 0.091(9) 0.113(10) 0.084(9) 0.017(7) 0.055(8) 0.011(7)
C113 0.085(8) 0.111(10) 0.095(9) 0.002(8) 0.047(8) -0.018(7)
C114 0.087(8) 0.102(9) 0.058(7) 0.008(6) 0.023(6) -0.019(7)

loop_
_atom_type_symbol
_atom_type_description
_atom_type_scat_dispersion_real
_atom_type_scat_dispersion_imag
_atom_type_scat_source
C C 0.0033 0.0016 'International Tables Vol C Tables 4.2.6.8 and 6.1.1.4'
H H 0.0000 0.0000 'International Tables Vol C Tables 4.2.6.8 and 6.1.1.4'
O O 0.0106 0.0060 'International Tables Vol C Tables 4.2.6.8 and 6.1.1.4'
Ru Ru -1.2594 0.8363 'International Tables Vol C Tables 4.2.6.8 and 6.1.1.4'
Sn Sn -0.6537 1.4246 'International Tables Vol C Tables 4.2.6.8 and 6.1.1.4'

loop_
_geom_angle_atom_site_label_1
_geom_angle_atom_site_label_2
_geom_angle_atom_site_label_3
_geom_angle
C13 Ru1 C12 91.0(4)
C13 Ru1 C11 89.5(4)
C12 Ru1 C11 178.9(4)
C13 Ru1 Sn2 95.9(4)
C12 Ru1 Sn2 87.3(3)
C11 Ru1 Sn2 93.6(3)
C13 Ru1 Sn3 91.3(4)
C12 Ru1 Sn3 92.9(3)
C11 Ru1 Sn3 86.1(3)
Sn2 Ru1 Sn3 172.79(3)
C13 Ru1 Ru3 151.9(4)
C12 Ru1 Ru3 88.6(3)
C11 Ru1 Ru3 91.4(2)
Sn2 Ru1 Ru3 56.01(2)
Sn3 Ru1 Ru3 116.78(3)
C13 Ru1 Ru2 147.3(4)
C12 Ru1 Ru2 90.0(3)
C11 Ru1 Ru2 89.0(3)
Sn2 Ru1 Ru2 116.82(3)
Sn3 Ru1 Ru2 55.98(2)
Ru3 Ru1 Ru2 60.82(2)
C23 Ru2 C21 89.6(4)
C23 Ru2 C22 89.0(4)
C21 Ru2 C22 178.2(4)
C23 Ru2 Sn1 93.6(4)
C21 Ru2 Sn1 86.4(3)
C22 Ru2 Sn1 92.6(3)
C23 Ru2 Sn3 95.7(4)
C21 Ru2 Sn3 91.2(3)
C22 Ru2 Sn3 90.0(3)
Sn1 Ru2 Sn3 170.42(4)
C23 Ru2 Ru1 151.8(4)
C21 Ru2 Ru1 91.6(3)
C22 Ru2 Ru1 90.1(3)
Sn1 Ru2 Ru1 114.58(3)
Sn3 Ru2 Ru1 56.15(2)
C23 Ru2 Ru3 148.7(4)
C21 Ru2 Ru3 88.9(3)
C22 Ru2 Ru3 91.7(3)
Sn1 Ru2 Ru3 55.11(2)
Sn3 Ru2 Ru3 115.61(3)
Ru1 Ru2 Ru3 59.48(2)
C33 Ru3 C32 91.4(4)
C33 Ru3 C31 89.3(4)
C32 Ru3 C31 178.4(4)
C33 Ru3 Sn1 95.0(3)
C32 Ru3 Sn1 88.1(3)
C31 Ru3 Sn1 90.4(3)
C33 Ru3 Sn2 93.6(3)
C32 Ru3 Sn2 91.6(3)
C31 Ru3 Sn2 89.8(3)
Sn1 Ru3 Sn2 171.47(4)
C33 Ru3 Ru1 149.6(3)
C32 Ru3 Ru1 91.3(3)
C31 Ru3 Ru1 88.9(3)
Sn1 Ru3 Ru1 115.43(3)
Sn2 Ru3 Ru1 56.05(2)
C33 Ru3 Ru2 150.7(3)
C32 Ru3 Ru2 88.4(3)
C31 Ru3 Ru2 90.2(3)
Sn1 Ru3 Ru2 55.74(2)
Sn2 Ru3 Ru2 115.73(3)
Ru1 Ru3 Ru2 59.70(2)
C34 Sn1 C40 101.4(4)
C34 Sn1 Ru3 119.4(3)
C40 Sn1 Ru3 124.3(3)
C34 Sn1 Ru2 119.7(3)
C40 Sn1 Ru2 122.3(3)
Ru3 Sn1 Ru2 69.15(3)
C46 Sn2 C52 104.9(4)
C46 Sn2 Ru3 123.5(2)
C52 Sn2 Ru3 118.3(3)
C46 Sn2 Ru1 119.6(3)
C52 Sn2 Ru1 119.9(2)
Ru3 Sn2 Ru1 67.94(3)
C58 Sn3 C64 105.8(4)
C58 Sn3 Ru2 118.9(3)
C64 Sn3 Ru2 126.0(3)
C58 Sn3 Ru1 117.5(3)
C64 Sn3 Ru1 117.0(3)
Ru2 Sn3 Ru1 67.87(3)
O11 C11 Ru1 176.1(8)
O12 C12 Ru1 176.7(8)
O13 C13 Ru1 177.8(10)
O21 C21 Ru2 175.8(9)
O22 C22 Ru2 177.5(9)
O23 C23 Ru2 178.9(11)
O31 C31 Ru3 177.5(9)
O32 C32 Ru3 177.3(8)
O33 C33 Ru3 178.0(12)
C35 C34 C39 117.7(9)
C35 C34 Sn1 122.6(8)
C39 C34 Sn1 119.4(8)
C34 C35 C36 120.9(11)
C37 C36 C35 117.1(12)
C38 C37 C36 123.1(13)
C37 C38 C39 119.0(13)
C38 C39 C34 122.1(12)
C41 C40 C45 116.4(10)
C41 C40 Sn1 120.9(8)
C45 C40 Sn1 122.6(8)
C40 C41 C42 123.3(11)
C43 C42 C41 119.3(13)
C42 C43 C44 120.4(13)
C43 C44 C45 118.2(13)
C40 C45 C44 121.9(12)
C51 C46 C47 114.8(10)
C51 C46 Sn2 121.6(8)
C47 C46 Sn2 123.6(8)
C46 C47 C48 122.9(12)
C49 C48 C47 120.9(13)
C48 C49 C50 118.2(13)
C49 C50 C51 122.0(13)
C46 C51 C50 121.2(13)
C53 C52 C57 118.4(10)
C53 C52 Sn2 120.4(9)
C57 C52 Sn2 121.1(8)
C52 C53 C54 121.0(12)
C55 C54 C53 119.8(14)
C56 C55 C54 119.3(14)
C55 C56 C57 120.5(14)
C52 C57 C56 120.9(12)
C63 C58 C59 116.2(11)
C63 C58 Sn3 123.1(8)
C59 C58 Sn3 120.7(9)
C58 C59 C60 120.9(14)
C61 C60 C59 120.2(16)
C62 C61 C60 118.1(17)
C61 C62 C63 121.4(16)
C58 C63 C62 123.1(12)
C69 C64 C65 114.1(12)
C69 C64 Sn3 125.0(9)
C65 C64 Sn3 120.7(9)
C64 C65 C66 122.4(13)
C67 C66 C65 114.8(13)
C68 C67 C66 121.1(15)
C67 C68 C69 120.9(16)
C64 C69 C68 126.1(14)
C71 Ru4 C70 87.7(4)
C71 Ru4 C72 90.7(4)
C70 Ru4 C72 177.9(4)
C71 Ru4 Sn4 94.6(4)
C70 Ru4 Sn4 92.0(3)
C72 Ru4 Sn4 89.5(3)
C71 Ru4 Sn5 94.7(4)
C70 Ru4 Sn5 86.9(3)
C72 Ru4 Sn5 91.9(3)
Sn4 Ru4 Sn5 170.56(4)
C71 Ru4 Ru5 150.5(4)
C70 Ru4 Ru5 91.1(3)
C72 Ru4 Ru5 90.9(3)
Sn4 Ru4 Ru5 55.97(2)
Sn5 Ru4 Ru5 114.64(3)
C71 Ru4 Ru6 149.9(4)
C70 Ru4 Ru6 88.7(3)
C72 Ru4 Ru6 92.0(3)
Sn4 Ru4 Ru6 115.39(3)
Sn5 Ru4 Ru6 55.23(2)
Ru5 Ru4 Ru6 59.42(2)
C75 Ru5 C74 90.9(4)
C75 Ru5 C73 89.2(4)
C74 Ru5 C73 179.8(4)
C75 Ru5 Sn6 94.2(3)
C74 Ru5 Sn6 90.1(3)
C73 Ru5 Sn6 90.1(3)
C75 Ru5 Sn4 92.3(3)
C74 Ru5 Sn4 90.4(3)
C73 Ru5 Sn4 89.4(3)
Sn6 Ru5 Sn4 173.46(3)
C75 Ru5 Ru4 148.3(3)
C74 Ru5 Ru4 90.4(2)
C73 Ru5 Ru4 89.4(2)
Sn6 Ru5 Ru4 117.41(3)
Sn4 Ru5 Ru4 56.06(2)
C75 Ru5 Ru6 150.3(3)
C74 Ru5 Ru6 90.5(2)
C73 Ru5 Ru6 89.6(2)
Sn6 Ru5 Ru6 56.13(2)
Sn4 Ru5 Ru6 117.35(3)
Ru4 Ru5 Ru6 61.29(2)
C78 Ru6 C76 89.8(4)
C78 Ru6 C77 90.3(4)
C76 Ru6 C77 179.9(4)
C78 Ru6 Sn5 94.0(3)
C76 Ru6 Sn5 90.2(3)
C77 Ru6 Sn5 89.8(3)
C78 Ru6 Sn6 95.6(3)
C76 Ru6 Sn6 89.2(2)
C77 Ru6 Sn6 90.8(3)
Sn5 Ru6 Sn6 170.42(4)
C78 Ru6 Ru5 151.4(3)
C76 Ru6 Ru5 90.3(3)
C77 Ru6 Ru5 89.7(2)
Sn5 Ru6 Ru5 114.69(3)
Sn6 Ru6 Ru5 55.76(2)
C78 Ru6 Ru4 149.3(3)
C76 Ru6 Ru4 91.1(3)
C77 Ru6 Ru4 88.9(3)
Sn5 Ru6 Ru4 55.40(2)
Sn6 Ru6 Ru4 115.05(3)
Ru5 Ru6 Ru4 59.29(2)
C97 Sn4 C91 105.7(5)
C97 Sn4 Ru5 115.8(3)
C91 Sn4 Ru5 118.3(3)
C97 Sn4 Ru4 121.2(3)
C91 Sn4 Ru4 124.0(4)
Ru5 Sn4 Ru4 67.97(3)
C103 Sn5 C109 101.9(4)
C103 Sn5 Ru6 121.8(3)
C109 Sn5 Ru6 122.4(3)
C103 Sn5 Ru4 116.7(3)
C109 Sn5 Ru4 123.9(3)
Ru6 Sn5 Ru4 69.37(3)
C85 Sn6 C79 104.2(4)
C85 Sn6 Ru5 120.6(2)
C79 Sn6 Ru5 115.5(3)
C85 Sn6 Ru6 124.4(3)
C79 Sn6 Ru6 121.2(3)
Ru5 Sn6 Ru6 68.12(3)
O70 C70 Ru4 176.1(8)
O71 C71 Ru4 179.5(13)
O72 C72 Ru4 177.8(9)
O73 C73 Ru5 176.6(8)
O74 C74 Ru5 177.5(8)
O75 C75 Ru5 179.0(11)
O76 C76 Ru6 176.4(8)
O77 C77 Ru6 177.4(8)
O78 C78 Ru6 177.7(10)
C80 C79 C84 118.1(11)
C80 C79 Sn6 122.4(9)
C84 C79 Sn6 119.5(8)
C79 C80 C81 119.0(13)
C82 C81 C80 118.9(16)
C83 C82 C81 122(2)
C82 C83 C84 121(2)
C83 C84 C79 120.7(14)
C90 C85 C86 115.2(10)
C90 C85 Sn6 125.0(9)
C86 C85 Sn6 119.8(9)
C85 C86 C87 123.6(14)
C88 C87 C86 119.1(15)
C89 C88 C87 119.4(14)
C88 C89 C90 118.6(14)
C85 C90 C89 124.0(13)
C92 C91 C96 115.9(14)
C92 C91 Sn4 125.7(12)
C96 C91 Sn4 118.3(11)
C91 C92 C93 126(2)
C94 C93 C92 108(3)
C93 C94 C95 138(3)
C94 C95 C96 108.3(19)
C91 C96 C95 124.2(17)
C98 C97 C102 117.2(13)
C98 C97 Sn4 122.4(12)
C102 C97 Sn4 120.5(10)
C97 C98 C99 121(2)
C100 C99 C98 122(3)
C99 C100 C101 118(3)
C100 C101 C102 122(2)
C97 C102 C101 119.8(16)
C104 C103 C108 115.7(10)
C104 C103 Sn5 124.2(8)
C108 C103 Sn5 120.1(8)
C103 C104 C105 121.0(12)
C106 C105 C104 119.6(14)
C107 C106 C105 120.7(14)
C106 C107 C108 119.5(14)
C103 C108 C107 123.4(12)
C110 C109 C114 116.1(9)
C110 C109 Sn5 119.8(8)
C114 C109 Sn5 124.1(7)
C109 C110 C111 122.1(11)
C112 C111 C110 119.2(11)
C113 C112 C111 120.8(11)
C112 C113 C114 119.5(11)
C109 C114 C113 122.3(10)

loop_
_geom_bond_atom_site_label_1
_geom_bond_atom_site_label_2
_geom_bond_distance
Ru1 C13 1.880(11)
Ru1 C12 1.932(10)
Ru1 C11 1.954(10)
Ru1 Sn2 2.6509(9)
Ru1 Sn3 2.6617(10)
Ru1 Ru3 2.9620(10)
Ru1 Ru2 2.9688(10)
Ru2 C23 1.873(12)
Ru2 C21 1.913(10)
Ru2 C22 1.956(11)
Ru2 Sn1 2.6551(10)
Ru2 Sn3 2.6564(10)
Ru2 Ru3 3.0021(10)
Ru3 C33 1.872(12)
Ru3 C32 1.914(9)
Ru3 C31 1.960(11)
Ru3 Sn1 2.6352(9)
Ru3 Sn2 2.6499(9)
Sn1 C34 2.139(9)
Sn1 C40 2.146(9)
Sn2 C46 2.154(9)
Sn2 C52 2.157(9)
Sn3 C58 2.126(10)
Sn3 C64 2.126(10)
O11 C11 1.131(9)
O12 C12 1.137(9)
O13 C13 1.127(10)
O21 C21 1.146(10)
O22 C22 1.127(10)
O23 C23 1.144(11)
O31 C31 1.121(10)
O32 C32 1.150(9)
O33 C33 1.135(11)
C34 C35 1.355(12)
C34 C39 1.373(13)
C35 C36 1.417(13)
C36 C37 1.363(15)
C37 C38 1.315(16)
C38 C39 1.368(15)
C40 C41 1.330(12)
C40 C45 1.338(14)
C41 C42 1.365(14)
C42 C43 1.298(15)
C43 C44 1.364(16)
C44 C45 1.380(14)
C46 C51 1.323(13)
C46 C47 1.330(14)
C47 C48 1.408(16)
C48 C49 1.262(15)
C49 C50 1.311(16)
C50 C51 1.398(16)
C52 C53 1.335(13)
C52 C57 1.351(13)
C53 C54 1.408(15)
C54 C55 1.351(18)
C55 C56 1.332(17)
C56 C57 1.400(15)
C58 C63 1.344(13)
C58 C59 1.351(14)
C59 C60 1.428(17)
C60 C61 1.37(2)
C61 C62 1.308(18)
C62 C63 1.393(15)
C64 C69 1.258(16)
C64 C65 1.316(15)
C65 C66 1.470(16)
C66 C67 1.375(17)
C67 C68 1.177(16)
C68 C69 1.411(17)
Ru4 C71 1.876(12)
Ru4 C70 1.919(10)
Ru4 C72 1.928(11)
Ru4 Sn4 2.6477(10)
Ru4 Sn5 2.6545(10)
Ru4 Ru5 2.9585(10)
Ru4 Ru6 3.0180(10)
Ru5 C75 1.894(11)
Ru5 C74 1.930(9)
Ru5 C73 1.936(10)
Ru5 Sn6 2.6391(9)
Ru5 Sn4 2.6450(9)
Ru5 Ru6 2.9625(10)
Ru6 C78 1.897(12)
Ru6 C76 1.922(10)
Ru6 C77 1.922(9)
Ru6 Sn5 2.6489(9)
Ru6 Sn6 2.6506(9)
Sn4 C97 2.119(11)
Sn4 C91 2.174(11)
Sn5 C103 2.133(10)
Sn5 C109 2.136(9)
Sn6 C85 2.129(10)
Sn6 C79 2.164(10)
O70 C70 1.153(10)
O71 C71 1.148(11)
O72 C72 1.136(10)
O73 C73 1.134(9)
O74 C74 1.125(9)
O75 C75 1.133(10)
O76 C76 1.145(9)
O77 C77 1.150(9)
O78 C78 1.138(11)
C79 C80 1.361(13)
C79 C84 1.391(13)
C80 C81 1.454(16)
C81 C82 1.33(2)
C82 C83 1.31(2)
C83 C84 1.371(17)
C85 C90 1.328(14)
C85 C86 1.367(14)
C86 C87 1.371(15)
C87 C88 1.363(19)
C88 C89 1.353(18)
C89 C90 1.398(15)
C91 C92 1.302(18)
C91 C96 1.350(16)
C92 C93 1.46(3)
C93 C94 1.24(3)
C94 C95 1.33(3)
C95 C96 1.430(17)
C97 C98 1.306(16)
C97 C102 1.377(15)
C98 C99 1.42(3)
C99 C100 1.28(3)
C100 C101 1.33(3)
C101 C102 1.388(18)
C103 C104 1.346(13)
C103 C108 1.371(13)
C104 C105 1.418(15)
C105 C106 1.347(18)
C106 C107 1.302(17)
C107 C108 1.382(14)
C109 C110 1.366(12)
C109 C114 1.368(12)
C110 C111 1.393(13)
C111 C112 1.357(14)
C112 C113 1.325(13)
C113 C114 1.396(13)
